data_7020016
loop_
_publ_author_name
'Das, Lakshmi Kanta'
'Park, Sung-Woo'
'Cho, Seung Joo'
'Ghosh, Ashutosh'

_publ_section_title
;
 An unprecedented &quot;linear-bent&quot; isomerism in tri-nuclear
 Cu(2)(II)Zn(II) complexes with a salen type di-Schiff base ligand.
;
_journal_issue 36
_journal_name_full 'Dalton transactions (Cambridge, England : 2003)'
_journal_page_first 11009
_journal_page_last 11017
_journal_paper_doi 10.1039/c2dt31011b
_journal_volume 41
_journal_year 2012
_chemical_formula_sum 'C34 H32 Cu2 N10 O4 Zn'
_chemical_formula_weight 837.19
_chemical_name_systematic
;
?
;
_space_group_IT_number 14
_symmetry_cell_setting monoclinic
_symmetry_space_group_name_Hall '-P 2ybc'
_symmetry_space_group_name_H-M 'P 1 21/c 1'
_atom_sites_solution_hydrogens geom
_atom_sites_solution_primary direct
_atom_sites_solution_secondary difmap
_audit_creation_method SHELXL-97
_cell_angle_alpha 90.000(5)
_cell_angle_beta 102.039(5)
_cell_angle_gamma 90.000(5)
_cell_formula_units_Z 2
_cell_length_a 9.453(5)
_cell_length_b 11.123(5)
_cell_length_c 15.869(5)
_cell_measurement_reflns_used 23309
_cell_measurement_temperature 293(2)
_cell_measurement_theta_max 31.2
_cell_measurement_theta_min 2.3
_cell_volume 1631.9(12)
_computing_cell_refinement 'Bruker SMART'
_computing_data_collection 'Bruker SMART'
_computing_data_reduction 'Bruker SAINT'
_computing_molecular_graphics 'Ortep-3 for Windows (Farrugia, 1997)'
_computing_publication_material 'WINGX V1.80.03'
_computing_structure_refinement 'SHELXL-97 (Sheldrick, 1997)'
_computing_structure_solution 'SHELXS-97 (Sheldrick, 1990)'
_diffrn_ambient_temperature 293(2)
_diffrn_measured_fraction_theta_full 0.982
_diffrn_measured_fraction_theta_max 0.982
_diffrn_radiation_monochromator graphite
_diffrn_radiation_source 'fine-focus sealed tube'
_diffrn_radiation_type MoK\a
_diffrn_radiation_wavelength 0.71073
_diffrn_reflns_av_R_equivalents 0.0283
_diffrn_reflns_av_sigmaI/netI 0.0294
_diffrn_reflns_limit_h_max 13
_diffrn_reflns_limit_h_min -13
_diffrn_reflns_limit_k_max 15
_diffrn_reflns_limit_k_min -16
_diffrn_reflns_limit_l_max 22
_diffrn_reflns_limit_l_min -21
_diffrn_reflns_number 23309
_diffrn_reflns_theta_full 31.16
_diffrn_reflns_theta_max 31.16
_diffrn_reflns_theta_min 2.25
_exptl_absorpt_coefficient_mu 2.078
_exptl_absorpt_correction_T_max 0.6813
_exptl_absorpt_correction_T_min 0.5938
_exptl_absorpt_correction_type empirical
_exptl_absorpt_process_details SADABS
_exptl_crystal_colour Green
_exptl_crystal_density_diffrn 1.704
_exptl_crystal_density_method 'not measured'
_exptl_crystal_description Hexagonal
_exptl_crystal_F_000 852
_exptl_crystal_size_max 0.28
_exptl_crystal_size_mid 0.24
_exptl_crystal_size_min 0.20
_refine_diff_density_max 0.353
_refine_diff_density_min -0.319
_refine_diff_density_rms 0.061
_refine_ls_extinction_method none
_refine_ls_goodness_of_fit_ref 1.042
_refine_ls_hydrogen_treatment mixed
_refine_ls_matrix_type full
_refine_ls_number_parameters 240
_refine_ls_number_reflns 5181
_refine_ls_number_restraints 0
_refine_ls_restrained_S_all 1.042
_refine_ls_R_factor_all 0.0516
_refine_ls_R_factor_gt 0.0309
_refine_ls_shift/su_max 0.000
_refine_ls_shift/su_mean 0.000
_refine_ls_structure_factor_coef Fsqd
_refine_ls_weighting_details 'calc w=1/[\s^2^(Fo^2^)+(0.0394P)^2^+0.2601P] where P=(Fo^2^+2Fc^2^)/3'
_refine_ls_weighting_scheme calc
_refine_ls_wR_factor_gt 0.0744
_refine_ls_wR_factor_ref 0.0813
_reflns_number_gt 3851
_reflns_number_total 5181
_reflns_threshold_expression >2sigma(I)
_cod_data_source_file c2dt31011b.txt
_cod_data_source_block 1B
_cod_depositor_comments
;
The following automatic conversions were performed:

'_symmetry_cell_setting' value 'Monoclinic' changed to 'monoclinic'
according to /home/saulius/struct/CIF-dictionaries/cif_core.dic
dictionary named 'cif_core.dic' version 2.4.1 from
2010-06-29.

'_exptl_absorpt_correction_type' value 'EMPIRICAL'
changed to 'empirical' according to
/home/saulius/struct/CIF-dictionaries/cif_core.dic dictionary named
'cif_core.dic' version 2.4.1 from 2010-06-29.

Automatic conversion script
Id: cif_fix_values 1891 2012-01-12 08:04:46Z andrius 
;
_cod_original_sg_symbol_H-M 'P 21/c'
_cod_database_code 7020016

loop_
_symmetry_equiv_pos_as_xyz
'x, y, z'
'-x, y+1/2, -z+1/2'
'-x, -y, -z'
'x, -y-1/2, z-1/2'

loop_
_atom_site_label
_atom_site_type_symbol
_atom_site_fract_x
_atom_site_fract_y
_atom_site_fract_z
_atom_site_U_iso_or_equiv
_atom_site_adp_type
_atom_site_occupancy
_atom_site_symmetry_multiplicity
_atom_site_calc_flag
_atom_site_refinement_flags
Zn1 Zn 0.0000 0.5000 0.0000 0.03318(8) Uani 1 2 d S
Cu1 Cu -0.24709(2) 0.660074(18) -0.060670(14) 0.03596(8) Uani 1 1 d .
O1 O -0.15441(13) 0.53948(11) -0.11950(8) 0.0361(3) Uani 1 1 d .
O2 O -0.20212(14) 0.54467(12) 0.03171(9) 0.0432(3) Uani 1 1 d .
N1 N -0.24011(16) 0.78034(13) -0.14841(10) 0.0377(3) Uani 1 1 d .
N2 N -0.39504(16) 0.73750(13) -0.00784(10) 0.0391(3) Uani 1 1 d .
N3 N -0.02514(18) 0.31527(15) -0.00583(12) 0.0499(4) Uani 1 1 d .
N4 N -0.12572(18) 0.25915(15) -0.03981(12) 0.0467(4) Uani 1 1 d .
C6 C -0.15940(19) 0.64732(17) -0.25066(12) 0.0398(4) Uani 1 1 d .
C17 C -0.28460(18) 0.50728(15) 0.08351(11) 0.0334(4) Uani 1 1 d .
C13 C -0.4980(2) 0.52550(18) 0.14518(13) 0.0413(4) Uani 1 1 d .
H13 H -0.5828 0.5658 0.1488 0.050 Uiso 1 1 calc R
C16 C -0.2458(2) 0.40575(17) 0.13562(12) 0.0411(4) Uani 1 1 d .
H16 H -0.1607 0.3650 0.1336 0.049 Uiso 1 1 calc R
C1 C -0.14096(17) 0.54106(17) -0.20051(11) 0.0353(4) Uani 1 1 d .
C7 C -0.2022(2) 0.76066(18) -0.22011(13) 0.0407(4) Uani 1 1 d .
C12 C -0.41222(18) 0.56970(16) 0.08979(11) 0.0341(4) Uani 1 1 d .
C10 C -0.4505(3) 0.86053(18) -0.03023(15) 0.0542(5) Uani 1 1 d .
H10A H -0.3992 0.9158 0.0128 0.065 Uiso 1 1 calc R
H10B H -0.5519 0.8629 -0.0271 0.065 Uiso 1 1 calc R
C15 C -0.3324(2) 0.36559(19) 0.18988(13) 0.0460(5) Uani 1 1 d .
H15 H -0.3050 0.2982 0.2241 0.055 Uiso 1 1 calc R
C14 C -0.4604(2) 0.42505(19) 0.19379(13) 0.0485(5) Uani 1 1 d .
H14 H -0.5197 0.3964 0.2293 0.058 Uiso 1 1 calc R
C9 C -0.4366(2) 0.90441(18) -0.11791(14) 0.0518(5) Uani 1 1 d .
H9A H -0.4740 0.9858 -0.1259 0.062 Uiso 1 1 calc R
H9B H -0.4957 0.8542 -0.1615 0.062 Uiso 1 1 calc R
C5 C -0.1358(2) 0.6435(2) -0.33553(14) 0.0553(5) Uani 1 1 d .
H5 H -0.1437 0.7139 -0.3678 0.066 Uiso 1 1 calc R
C8 C -0.2818(2) 0.90333(16) -0.13125(15) 0.0489(5) Uani 1 1 d .
H8A H -0.2741 0.9548 -0.1794 0.059 Uiso 1 1 calc R
H8B H -0.2171 0.9341 -0.0802 0.059 Uiso 1 1 calc R
C2 C -0.1080(2) 0.43441(19) -0.23948(14) 0.0465(5) Uani 1 1 d .
H2 H -0.0975 0.3632 -0.2081 0.056 Uiso 1 1 calc R
C3 C -0.0910(2) 0.4338(2) -0.32372(15) 0.0587(6) Uani 1 1 d .
H3 H -0.0720 0.3617 -0.3488 0.070 Uiso 1 1 calc R
C4 C -0.1016(3) 0.5380(3) -0.37126(15) 0.0664(7) Uani 1 1 d .
H4 H -0.0857 0.5370 -0.4271 0.080 Uiso 1 1 calc R
C11 C -0.45488(19) 0.68222(17) 0.04632(13) 0.0391(4) Uani 1 1 d .
N5 N -0.2234(2) 0.2025(2) -0.07405(19) 0.0916(8) Uani 1 1 d .
H11 H -0.534(2) 0.7254(18) 0.0647(12) 0.042(5) Uiso 1 1 d .
H7 H -0.203(2) 0.8245(18) -0.2577(13) 0.043(6) Uiso 1 1 d .

loop_
_atom_site_aniso_label
_atom_site_aniso_U_11
_atom_site_aniso_U_22
_atom_site_aniso_U_33
_atom_site_aniso_U_23
_atom_site_aniso_U_13
_atom_site_aniso_U_12
Zn1 0.03002(14) 0.02943(14) 0.04035(17) 0.00321(11) 0.00796(11) 0.00624(10)
Cu1 0.04184(13) 0.02931(12) 0.03868(14) 0.00657(8) 0.01284(9) 0.01122(8)
O1 0.0424(7) 0.0324(6) 0.0349(7) 0.0045(5) 0.0114(5) 0.0084(5)
O2 0.0399(7) 0.0461(7) 0.0483(8) 0.0179(6) 0.0197(6) 0.0166(6)
N1 0.0387(8) 0.0294(7) 0.0438(9) 0.0066(6) 0.0057(6) 0.0042(6)
N2 0.0411(8) 0.0331(7) 0.0428(9) -0.0003(7) 0.0080(7) 0.0116(6)
N3 0.0438(9) 0.0321(8) 0.0684(12) 0.0002(8) -0.0004(8) 0.0028(7)
N4 0.0460(9) 0.0380(8) 0.0593(11) -0.0070(8) 0.0182(8) 0.0027(7)
C6 0.0341(9) 0.0466(10) 0.0379(10) 0.0062(8) 0.0059(7) 0.0027(7)
C17 0.0328(8) 0.0354(9) 0.0315(9) -0.0002(7) 0.0058(7) -0.0002(7)
C13 0.0334(9) 0.0505(11) 0.0410(11) -0.0081(8) 0.0102(7) -0.0042(8)
C16 0.0392(9) 0.0407(10) 0.0426(11) 0.0067(8) 0.0069(8) 0.0027(7)
C1 0.0276(8) 0.0417(9) 0.0360(10) -0.0005(7) 0.0054(7) 0.0011(7)
C7 0.0384(9) 0.0402(10) 0.0413(11) 0.0133(8) 0.0033(8) -0.0013(7)
C12 0.0340(8) 0.0371(9) 0.0312(9) -0.0062(7) 0.0065(7) -0.0005(7)
C10 0.0666(14) 0.0377(10) 0.0602(14) 0.0039(9) 0.0176(11) 0.0234(10)
C15 0.0535(11) 0.0437(10) 0.0400(11) 0.0078(8) 0.0077(9) -0.0066(9)
C14 0.0522(11) 0.0564(12) 0.0397(11) -0.0024(9) 0.0163(9) -0.0143(9)
C9 0.0618(13) 0.0341(10) 0.0585(14) 0.0075(9) 0.0100(10) 0.0193(9)
C5 0.0541(12) 0.0720(15) 0.0404(12) 0.0131(10) 0.0110(9) 0.0093(10)
C8 0.0615(13) 0.0290(9) 0.0538(12) 0.0070(8) 0.0067(10) 0.0046(8)
C2 0.0465(10) 0.0449(11) 0.0487(12) -0.0048(9) 0.0111(9) 0.0067(8)
C3 0.0551(13) 0.0730(16) 0.0476(13) -0.0156(12) 0.0101(10) 0.0142(11)
C4 0.0640(14) 0.101(2) 0.0362(12) 0.0017(12) 0.0139(10) 0.0195(14)
C11 0.0354(9) 0.0403(10) 0.0417(11) -0.0072(8) 0.0082(8) 0.0092(7)
N5 0.0525(13) 0.0733(15) 0.147(2) -0.0476(16) 0.0166(14) -0.0120(11)

loop_
_atom_type_symbol
_atom_type_description
_atom_type_scat_dispersion_real
_atom_type_scat_dispersion_imag
_atom_type_scat_source
C C 0.0033 0.0016 'International Tables Vol C Tables 4.2.6.8 and 6.1.1.4'
H H 0.0000 0.0000 'International Tables Vol C Tables 4.2.6.8 and 6.1.1.4'
N N 0.0061 0.0033 'International Tables Vol C Tables 4.2.6.8 and 6.1.1.4'
O O 0.0106 0.0060 'International Tables Vol C Tables 4.2.6.8 and 6.1.1.4'
Cu Cu 0.3201 1.2651 'International Tables Vol C Tables 4.2.6.8 and 6.1.1.4'
Zn Zn 0.2839 1.4301 'International Tables Vol C Tables 4.2.6.8 and 6.1.1.4'

loop_
_geom_angle_atom_site_label_1
_geom_angle_atom_site_label_2
_geom_angle_atom_site_label_3
_geom_angle
_geom_angle_site_symmetry_1
_geom_angle_site_symmetry_3
N3 Zn1 N3 180.0 3_565 .
N3 Zn1 O2 98.15(6) 3_565 3_565
N3 Zn1 O2 81.85(6) . 3_565
N3 Zn1 O2 81.85(6) 3_565 .
N3 Zn1 O2 98.15(6) . .
O2 Zn1 O2 180.00(9) 3_565 .
N3 Zn1 O1 83.62(6) 3_565 .
N3 Zn1 O1 96.38(6) . .
O2 Zn1 O1 108.14(5) 3_565 .
O2 Zn1 O1 71.86(5) . .
N3 Zn1 O1 96.38(6) 3_565 3_565
N3 Zn1 O1 83.62(6) . 3_565
O2 Zn1 O1 71.86(5) 3_565 3_565
O2 Zn1 O1 108.14(5) . 3_565
O1 Zn1 O1 180.00(7) . 3_565
N3 Zn1 Cu1 120.78(5) 3_565 3_565
N3 Zn1 Cu1 59.22(5) . 3_565
O2 Zn1 Cu1 41.02(4) 3_565 3_565
O2 Zn1 Cu1 138.98(4) . 3_565
O1 Zn1 Cu1 138.52(3) . 3_565
O1 Zn1 Cu1 41.48(3) 3_565 3_565
N3 Zn1 Cu1 59.22(5) 3_565 .
N3 Zn1 Cu1 120.78(5) . .
O2 Zn1 Cu1 138.98(4) 3_565 .
O2 Zn1 Cu1 41.02(4) . .
O1 Zn1 Cu1 41.48(3) . .
O1 Zn1 Cu1 138.52(3) 3_565 .
Cu1 Zn1 Cu1 180.0 3_565 .
O2 Cu1 N1 165.63(6) . .
O2 Cu1 O1 81.71(6) . .
N1 Cu1 O1 92.58(6) . .
O2 Cu1 N2 91.77(6) . .
N1 Cu1 N2 97.88(7) . .
O1 Cu1 N2 159.38(6) . .
O2 Cu1 Zn1 46.57(4) . .
N1 Cu1 Zn1 120.62(5) . .
O1 Cu1 Zn1 48.05(4) . .
N2 Cu1 Zn1 135.38(5) . .
C1 O1 Cu1 127.15(11) . .
C1 O1 Zn1 131.83(10) . .
Cu1 O1 Zn1 90.48(5) . .
C17 O2 Cu1 128.41(11) . .
C17 O2 Zn1 138.75(11) . .
Cu1 O2 Zn1 92.41(5) . .
C7 N1 C8 117.43(16) . .
C7 N1 Cu1 125.22(13) . .
C8 N1 Cu1 117.35(13) . .
C11 N2 C10 114.86(16) . .
C11 N2 Cu1 121.83(12) . .
C10 N2 Cu1 123.25(13) . .
N4 N3 Zn1 128.68(14) . .
N5 N4 N3 178.7(2) . .
C5 C6 C1 119.09(19) . .
C5 C6 C7 117.36(18) . .
C1 C6 C7 123.55(17) . .
O2 C17 C16 120.51(16) . .
O2 C17 C12 121.03(15) . .
C16 C17 C12 118.44(16) . .
C14 C13 C12 121.68(18) . .
C15 C16 C17 120.80(18) . .
O1 C1 C2 119.62(17) . .
O1 C1 C6 122.27(16) . .
C2 C1 C6 118.11(17) . .
N1 C7 C6 126.83(17) . .
C13 C12 C17 119.04(17) . .
C13 C12 C11 117.52(16) . .
C17 C12 C11 123.31(16) . .
N2 C10 C9 115.20(16) . .
C16 C15 C14 120.55(19) . .
C13 C14 C15 119.44(18) . .
C10 C9 C8 113.45(18) . .
C4 C5 C6 121.2(2) . .
N1 C8 C9 109.69(16) . .
C3 C2 C1 120.9(2) . .
C4 C3 C2 121.2(2) . .
C5 C4 C3 119.4(2) . .
N2 C11 C12 128.16(16) . .

loop_
_geom_bond_atom_site_label_1
_geom_bond_atom_site_label_2
_geom_bond_distance
_geom_bond_site_symmetry_2
Zn1 N3 2.0683(19) 3_565
Zn1 N3 2.0683(19) .
Zn1 O2 2.1335(15) 3_565
Zn1 O2 2.1335(15) .
Zn1 O1 2.1828(13) .
Zn1 O1 2.1828(13) 3_565
Zn1 Cu1 2.9351(10) 3_565
Zn1 Cu1 2.9351(11) .
Cu1 O2 1.9281(14) .
Cu1 N1 1.9418(15) .
Cu1 O1 1.9441(13) .
Cu1 N2 1.9722(15) .
O1 C1 1.318(2) .
O2 C17 1.313(2) .
N1 C7 1.281(2) .
N1 C8 1.465(2) .
N2 C11 1.280(2) .
N2 C10 1.482(2) .
N3 N4 1.171(2) .
N4 N5 1.156(3) .
C6 C5 1.411(3) .
C6 C1 1.415(3) .
C6 C7 1.439(3) .
C17 C16 1.402(3) .
C17 C12 1.413(2) .
C13 C14 1.362(3) .
C13 C12 1.404(3) .
C16 C15 1.380(3) .
C1 C2 1.402(3) .
C12 C11 1.445(3) .
C10 C9 1.506(3) .
C15 C14 1.392(3) .
C9 C8 1.522(3) .
C5 C4 1.371(4) .
C2 C3 1.379(3) .
C3 C4 1.375(4) .
